data_7128858
loop_
_publ_author_name
'Kaur, Kirandeep'
'Humbr\'ias-Mart\'in, Jorge'
'Hoppmann, Leon'
'Fern\'andez-Salas, Jose A'
'Daniliuc, Constantin G.'
'Alem\'an, Jos\'e'
'Manche\~no, Olga Garc\'ia'

_publ_section_title
;
 Enantioselective vinylogous-Mukaiyama-type dearomatisation by
 anion-binding catalysis.
;
_journal_issue 73
_journal_name_full 'Chemical communications (Cambridge, England)'
_journal_page_first 9244
_journal_page_last 9247
_journal_paper_doi 10.1039/d1cc03514b
_journal_volume 57
_journal_year 2021
_chemical_absolute_configuration ad
_chemical_formula_sum 'C22 H18 Cl3 F N2 O4'
_chemical_formula_weight 499.73
_space_group_crystal_system monoclinic
_space_group_IT_number 4
_space_group_name_Hall 'P 2yb'
_space_group_name_H-M_alt 'P 1 21 1'
_atom_sites_solution_hydrogens geom
_audit_creation_method 'APEX3 v2019.11-0'
_audit_update_record
;
2021-03-11 deposited with the CCDC.	2021-07-26 downloaded from the CCDC.
;
_cell_angle_alpha 90
_cell_angle_beta 92.818(2)
_cell_angle_gamma 90
_cell_formula_units_Z 2
_cell_length_a 6.0314(3)
_cell_length_b 7.4369(3)
_cell_length_c 23.9241(10)
_cell_measurement_reflns_used 9738
_cell_measurement_temperature 100.(2)
_cell_measurement_theta_max 26.7626
_cell_measurement_theta_min 2.5571
_cell_volume 1071.82(8)
_computing_cell_refinement 'SAINT V8.40B (Bruker Nano, Inc., 2019)'
_computing_data_collection 'Bruker APEX3 v2019.11-0 Photon III'
_computing_data_reduction 'SAINT V8.40B (Bruker Nano, Inc., 2019)'
_computing_molecular_graphics 'shelXle (C.B. Huebschle, rev 994)'
_computing_structure_refinement 'SHELXL-2018/3 (Sheldrick, 2018)'
_computing_structure_solution 'SHELXT 2018/2 (Sheldrick, 2018)'
_diffrn_ambient_temperature 100.(2)
_diffrn_detector_area_resol_mean 7.3910
_diffrn_measured_fraction_theta_full 0.996
_diffrn_measured_fraction_theta_max 0.996
_diffrn_measurement_device 'Bruker D8 Venture Photon III Diffractometer'
_diffrn_measurement_device_type 'Bruker D8 Venture'
_diffrn_measurement_method 'phi/omega scans'
_diffrn_radiation_monochromator 'MX mirror'
_diffrn_radiation_probe x-ray
_diffrn_radiation_type MoK\a
_diffrn_radiation_wavelength 0.71073
_diffrn_reflns_av_R_equivalents 0.0392
_diffrn_reflns_av_unetI/netI 0.0297
_diffrn_reflns_limit_h_max 7
_diffrn_reflns_limit_h_min -7
_diffrn_reflns_limit_k_max 9
_diffrn_reflns_limit_k_min -9
_diffrn_reflns_limit_l_max 30
_diffrn_reflns_limit_l_min -30
_diffrn_reflns_number 20681
_diffrn_reflns_theta_full 25.24
_diffrn_reflns_theta_max 26.78
_diffrn_reflns_theta_min 2.56
_diffrn_source MoK\a
_diffrn_source_current 1.0
_diffrn_source_power 0.05
_diffrn_source_type 'micro focus tube'
_diffrn_source_voltage 50
_exptl_absorpt_coefficient_mu 0.470
_exptl_absorpt_correction_T_max 0.98
_exptl_absorpt_correction_T_min 0.92
_exptl_absorpt_correction_type multi-scan
_exptl_absorpt_process_details
;
SADABS-2016/2 - Bruker AXS area detector scaling and absorption
correction. Reference: Krause, L., Herbst-Irmer, R., Sheldrick G.M.
& Stalke D., J. Appl. Cryst. 48 (2015) 3-10.
;
_exptl_crystal_colour colourless
_exptl_crystal_density_diffrn 1.548
_exptl_crystal_density_method 'not measured'
_exptl_crystal_description plate
_exptl_crystal_F_000 512
_exptl_crystal_size_max 0.192
_exptl_crystal_size_mid 0.102
_exptl_crystal_size_min 0.053
_refine_diff_density_max 0.207
_refine_diff_density_min -0.195
_refine_ls_abs_structure_details
;

Flack x determined using 1932 quotients [(I+)-(I-)]/[(I+)+(I-)]
(Parsons, Flack and Wagner, Acta Cryst. B69 (2013) 249-259).
;
_refine_ls_abs_structure_Flack -0.026(19)
_refine_ls_extinction_method none
_refine_ls_goodness_of_fit_ref 1.031
_refine_ls_hydrogen_treatment constr
_refine_ls_matrix_type full
_refine_ls_number_parameters 290
_refine_ls_number_reflns 4559
_refine_ls_number_restraints 1
_refine_ls_restrained_S_all 1.031
_refine_ls_R_factor_all 0.0261
_refine_ls_R_factor_gt 0.0244
_refine_ls_shift/su_max 0.001
_refine_ls_shift/su_mean 0.000
_refine_ls_structure_factor_coef Fsqd
_refine_ls_weighting_details 'w=1/[\s^2^(Fo^2^)+(0.0245P)^2^+0.2404P] where P=(Fo^2^+2Fc^2^)/3'
_refine_ls_weighting_scheme calc
_refine_ls_wR_factor_gt 0.0556
_refine_ls_wR_factor_ref 0.0567
_reflns_Friedel_coverage 0.852
_reflns_Friedel_fraction_full 0.998
_reflns_Friedel_fraction_max 0.993
_reflns_number_gt 4388
_reflns_number_total 4559
_reflns_threshold_expression 'I > 2\s(I)'
_cod_data_source_file d1cc03514b2.cif
_cod_data_source_block gar9951
_cod_depositor_comments 'Adding full bibliography for 7128858.cif.'
_cod_database_code 7128858

loop_
_space_group_symop_operation_xyz
'x, y, z'
'-x, y+1/2, -z'

loop_
_atom_site_type_symbol
_atom_site_label
_atom_site_fract_x
_atom_site_fract_y
_atom_site_fract_z
_atom_site_U_iso_or_equiv
_atom_site_adp_type
_atom_site_calc_flag
_atom_site_refinement_flags_adp
_atom_site_refinement_flags_occupancy
_atom_site_refinement_flags_posn
_atom_site_occupancy
_atom_site_disorder_assembly
_atom_site_disorder_group
N N1 0.1420(3) 0.5018(3) 0.67386(7) 0.0160(4) Uani d . . . 1 . .
C C2 0.2411(4) 0.4628(3) 0.72076(9) 0.0154(5) Uani d . . . 1 . .
H H2 0.153511 0.426158 0.75066 0.018 Uiso calc U . R 1 . .
N N3 0.4723(3) 0.4710(3) 0.73050(7) 0.0137(4) Uani d . . . 1 . .
C C4 0.5974(4) 0.6006(3) 0.69734(9) 0.0138(4) Uani d . . . 1 . .
H H4 0.755444 0.560242 0.69688 0.017 Uiso calc U . R 1 . .
C C4A 0.4985(4) 0.5994(3) 0.63840(9) 0.0134(4) Uani d . . . 1 . .
C C5 0.6169(4) 0.6552(3) 0.59296(9) 0.0155(4) Uani d . . . 1 . .
H H5 0.765285 0.696297 0.598953 0.019 Uiso calc U . R 1 . .
C C6 0.5208(4) 0.6517(3) 0.53905(9) 0.0149(4) Uani d . . . 1 . .
H H6 0.603699 0.692605 0.508773 0.018 Uiso calc U . R 1 . .
C C7 0.3030(4) 0.5886(3) 0.52845(9) 0.0135(4) Uani d . . . 1 . .
C C8 0.1844(4) 0.5367(3) 0.57459(9) 0.0147(5) Uani d . . . 1 . .
H H8 0.036398 0.494598 0.568749 0.018 Uiso calc U . R 1 . .
C C8A 0.2784(4) 0.5454(3) 0.62894(9) 0.0142(4) Uani d . . . 1 . .
C C9 0.5834(4) 0.3733(3) 0.77228(9) 0.0144(4) Uani d . . . 1 . .
C C10 0.5213(4) 0.1819(3) 0.84934(9) 0.0157(5) Uani d . . . 1 . .
H H10A 0.685502 0.178079 0.850045 0.019 Uiso calc U . R 1 . .
H H10B 0.465513 0.056707 0.849911 0.019 Uiso calc U . R 1 . .
C C11 0.4457(4) 0.2832(3) 0.90023(9) 0.0179(5) Uani d . . . 1 . .
Cl Cl1 0.56977(11) 0.49878(8) 0.90478(2) 0.02333(14) Uani d . . . 1 . .
Cl Cl2 0.52708(11) 0.15597(9) 0.96045(2) 0.02615(14) Uani d . . . 1 . .
Cl Cl3 0.15241(10) 0.30924(9) 0.89688(3) 0.02561(14) Uani d . . . 1 . .
C C12 0.5908(4) 0.7915(3) 0.72321(10) 0.0180(5) Uani d . . . 1 . .
H H12A 0.668574 0.876331 0.698998 0.022 Uiso calc U . R 1 . .
H H12B 0.434479 0.831171 0.724457 0.022 Uiso calc U . R 1 . .
C C13 0.6974(4) 0.7976(3) 0.78123(9) 0.0181(5) Uani d . . . 1 . .
H H13 0.609859 0.767235 0.811801 0.022 Uiso calc U . R 1 . .
C C14 0.9073(4) 0.8431(3) 0.79184(10) 0.0201(5) Uani d . . . 1 . .
H H14 0.988998 0.88559 0.761565 0.024 Uiso calc U . R 1 . .
C C15 1.0231(4) 0.8323(3) 0.84763(10) 0.0200(5) Uani d . . . 1 . .
C C16 0.9923(5) 0.8089(4) 0.94498(10) 0.0282(6) Uani d . . . 1 . .
H H16A 1.073993 0.695019 0.947249 0.042 Uiso calc U . R 1 . .
H H16B 0.879703 0.810081 0.973158 0.042 Uiso calc U . R 1 . .
H H16C 1.095608 0.90903 0.951899 0.042 Uiso calc U . R 1 . .
O O1 0.7803(3) 0.3759(2) 0.78158(7) 0.0195(4) Uani d . . . 1 . .
O O2 0.4375(3) 0.2708(2) 0.79962(6) 0.0164(3) Uani d . . . 1 . .
O O3 1.2234(3) 0.8280(2) 0.85428(8) 0.0257(4) Uani d . . . 1 . .
O O4 0.8854(3) 0.8274(2) 0.88991(7) 0.0218(4) Uani d . . . 1 . .
C C21 0.1966(4) 0.5842(3) 0.47090(9) 0.0142(4) Uani d . . . 1 . .
C C22 0.2908(4) 0.6710(3) 0.42564(9) 0.0169(5) Uani d . . . 1 . .
H H22 0.428236 0.732175 0.431498 0.02 Uiso calc U . R 1 . .
C C23 0.1871(4) 0.6692(3) 0.37241(9) 0.0190(5) Uani d . . . 1 . .
H H23 0.253507 0.726858 0.341987 0.023 Uiso calc U . R 1 . .
C C24 -0.0137(4) 0.5823(3) 0.36465(9) 0.0180(5) Uani d . . . 1 . .
C C25 -0.1135(4) 0.4952(3) 0.40760(9) 0.0183(5) Uani d . . . 1 . .
H H25 -0.25184 0.435703 0.401244 0.022 Uiso calc U . R 1 . .
C C26 -0.0069(4) 0.4964(3) 0.46039(9) 0.0166(4) Uani d . . . 1 . .
H H26 -0.073808 0.43602 0.490233 0.02 Uiso calc U . R 1 . .
F F1 -0.1166(3) 0.5796(2) 0.31285(6) 0.0247(3) Uani d . . . 1 . .

loop_
_atom_site_aniso_label
_atom_site_aniso_U_11
_atom_site_aniso_U_22
_atom_site_aniso_U_33
_atom_site_aniso_U_12
_atom_site_aniso_U_13
_atom_site_aniso_U_23
N1 0.0117(9) 0.0219(9) 0.0146(9) -0.0021(8) 0.0021(7) 0.0011(8)
C2 0.0122(11) 0.0180(12) 0.0163(10) -0.0006(9) 0.0041(9) 0.0011(8)
N3 0.0104(9) 0.0172(10) 0.0135(8) -0.0020(7) 0.0008(7) 0.0020(7)
C4 0.0124(11) 0.0148(11) 0.0143(10) -0.0012(8) 0.0019(9) 0.0013(8)
C4A 0.0127(11) 0.0123(10) 0.0151(10) 0.0015(8) 0.0007(9) -0.0001(8)
C5 0.0114(11) 0.0159(10) 0.0194(11) -0.0010(10) 0.0026(9) 0.0003(9)
C6 0.0146(11) 0.0143(10) 0.0162(10) 0.0000(9) 0.0036(9) 0.0015(9)
C7 0.0151(11) 0.0098(10) 0.0155(10) 0.0017(8) 0.0011(9) -0.0015(8)
C8 0.0115(11) 0.0151(11) 0.0174(11) -0.0011(8) 0.0000(9) -0.0001(8)
C8A 0.0123(11) 0.0147(11) 0.0159(10) 0.0015(8) 0.0029(9) 0.0022(8)
C9 0.0161(12) 0.0135(10) 0.0136(10) 0.0001(9) 0.0017(9) -0.0016(8)
C10 0.0169(12) 0.0153(11) 0.0149(10) 0.0007(9) -0.0002(9) 0.0032(9)
C11 0.0164(11) 0.0207(12) 0.0164(11) -0.0003(10) -0.0004(9) 0.0032(9)
Cl1 0.0296(3) 0.0197(3) 0.0208(3) -0.0046(3) 0.0018(2) -0.0037(2)
Cl2 0.0299(3) 0.0321(3) 0.0161(3) -0.0003(3) -0.0020(2) 0.0078(2)
Cl3 0.0161(3) 0.0350(3) 0.0260(3) 0.0024(3) 0.0036(2) 0.0009(3)
C12 0.0173(11) 0.0166(11) 0.0201(11) 0.0001(10) 0.0016(9) -0.0005(9)
C13 0.0220(12) 0.0148(10) 0.0176(11) 0.0012(10) 0.0023(9) -0.0006(9)
C14 0.0222(12) 0.0207(13) 0.0176(11) -0.0026(9) 0.0037(9) 0.0008(9)
C15 0.0201(12) 0.0144(11) 0.0256(12) -0.0014(9) 0.0010(10) -0.0005(9)
C16 0.0329(15) 0.0319(14) 0.0194(12) -0.0076(13) -0.0036(10) -0.0001(11)
O1 0.0123(9) 0.0253(9) 0.0208(8) 0.0003(7) 0.0011(7) 0.0051(7)
O2 0.0152(8) 0.0196(8) 0.0142(7) -0.0036(6) -0.0008(6) 0.0030(6)
O3 0.0165(9) 0.0284(10) 0.0321(10) -0.0029(7) -0.0010(7) 0.0012(8)
O4 0.0203(9) 0.0275(9) 0.0174(8) -0.0033(7) -0.0001(7) -0.0012(7)
C21 0.0144(11) 0.0112(10) 0.0169(10) 0.0025(8) 0.0019(9) -0.0016(8)
C22 0.0176(12) 0.0152(11) 0.0181(11) -0.0008(9) 0.0016(9) -0.0019(9)
C23 0.0254(13) 0.0169(11) 0.0149(11) -0.0002(10) 0.0037(9) 0.0010(9)
C24 0.0252(13) 0.0155(11) 0.0128(10) 0.0035(10) -0.0028(9) -0.0023(9)
C25 0.0186(12) 0.0161(10) 0.0199(11) -0.0016(10) -0.0005(9) -0.0017(10)
C26 0.0171(12) 0.0164(11) 0.0161(10) -0.0003(10) 0.0009(9) 0.0004(10)
F1 0.0342(9) 0.0241(7) 0.0152(7) -0.0024(6) -0.0063(6) -0.0006(6)

loop_
_atom_type_symbol
_atom_type_description
_atom_type_scat_dispersion_real
_atom_type_scat_dispersion_imag
_atom_type_scat_source
C C 0.0033 0.0016 'International Tables Vol C Tables 4.2.6.8 and 6.1.1.4'
H H 0.0000 0.0000 'International Tables Vol C Tables 4.2.6.8 and 6.1.1.4'
Cl Cl 0.1484 0.1585 'International Tables Vol C Tables 4.2.6.8 and 6.1.1.4'
F F 0.0171 0.0103 'International Tables Vol C Tables 4.2.6.8 and 6.1.1.4'
N N 0.0061 0.0033 'International Tables Vol C Tables 4.2.6.8 and 6.1.1.4'
O O 0.0106 0.0060 'International Tables Vol C Tables 4.2.6.8 and 6.1.1.4'

loop_
_geom_angle_atom_site_label_1
_geom_angle_atom_site_label_2
_geom_angle_atom_site_label_3
_geom_angle_site_symmetry_1
_geom_angle_site_symmetry_3
_geom_angle
_geom_angle_publ_flag
C2 N1 C8A . . 116.9(2) ?
N1 C2 N3 . . 123.6(2) ?
N1 C2 H2 . . 118.2 ?
N3 C2 H2 . . 118.2 ?
C9 N3 C2 . . 122.64(19) ?
C9 N3 C4 . . 119.25(19) ?
C2 N3 C4 . . 117.93(18) ?
N3 C4 C4A . . 108.04(18) ?
N3 C4 C12 . . 111.04(18) ?
C4A C4 C12 . . 111.30(18) ?
N3 C4 H4 . . 108.8 ?
C4A C4 H4 . . 108.8 ?
C12 C4 H4 . . 108.8 ?
C5 C4A C8A . . 118.7(2) ?
C5 C4A C4 . . 122.3(2) ?
C8A C4A C4 . . 119.0(2) ?
C6 C5 C4A . . 120.9(2) ?
C6 C5 H5 . . 119.6 ?
C4A C5 H5 . . 119.6 ?
C5 C6 C7 . . 121.2(2) ?
C5 C6 H6 . . 119.4 ?
C7 C6 H6 . . 119.4 ?
C8 C7 C6 . . 117.3(2) ?
C8 C7 C21 . . 120.6(2) ?
C6 C7 C21 . . 122.0(2) ?
C8A C8 C7 . . 121.5(2) ?
C8A C8 H8 . . 119.2 ?
C7 C8 H8 . . 119.2 ?
C8 C8A C4A . . 120.3(2) ?
C8 C8A N1 . . 118.1(2) ?
C4A C8A N1 . . 121.6(2) ?
O1 C9 O2 . . 125.5(2) ?
O1 C9 N3 . . 124.5(2) ?
O2 C9 N3 . . 109.94(19) ?
O2 C10 C11 . . 109.18(18) ?
O2 C10 H10A . . 109.8 ?
C11 C10 H10A . . 109.8 ?
O2 C10 H10B . . 109.8 ?
C11 C10 H10B . . 109.8 ?
H10A C10 H10B . . 108.3 ?
C10 C11 Cl1 . . 110.83(16) ?
C10 C11 Cl2 . . 107.69(16) ?
Cl1 C11 Cl2 . . 109.53(13) ?
C10 C11 Cl3 . . 110.77(16) ?
Cl1 C11 Cl3 . . 108.73(13) ?
Cl2 C11 Cl3 . . 109.27(13) ?
C13 C12 C4 . . 112.24(19) ?
C13 C12 H12A . . 109.2 ?
C4 C12 H12A . . 109.2 ?
C13 C12 H12B . . 109.2 ?
C4 C12 H12B . . 109.2 ?
H12A C12 H12B . . 107.9 ?
C14 C13 C12 . . 123.2(2) ?
C14 C13 H13 . . 118.4 ?
C12 C13 H13 . . 118.4 ?
C13 C14 C15 . . 124.4(2) ?
C13 C14 H14 . . 117.8 ?
C15 C14 H14 . . 117.8 ?
O3 C15 O4 . . 123.5(2) ?
O3 C15 C14 . . 123.0(2) ?
O4 C15 C14 . . 113.6(2) ?
O4 C16 H16A . . 109.5 ?
O4 C16 H16B . . 109.5 ?
H16A C16 H16B . . 109.5 ?
O4 C16 H16C . . 109.5 ?
H16A C16 H16C . . 109.5 ?
H16B C16 H16C . . 109.5 ?
C9 O2 C10 . . 116.69(18) ?
C15 O4 C16 . . 115.2(2) ?
C26 C21 C22 . . 117.4(2) ?
C26 C21 C7 . . 120.6(2) ?
C22 C21 C7 . . 122.0(2) ?
C23 C22 C21 . . 121.4(2) ?
C23 C22 H22 . . 119.3 ?
C21 C22 H22 . . 119.3 ?
C24 C23 C22 . . 118.7(2) ?
C24 C23 H23 . . 120.6 ?
C22 C23 H23 . . 120.6 ?
F1 C24 C23 . . 119.3(2) ?
F1 C24 C25 . . 118.4(2) ?
C23 C24 C25 . . 122.3(2) ?
C24 C25 C26 . . 118.4(2) ?
C24 C25 H25 . . 120.8 ?
C26 C25 H25 . . 120.8 ?
C25 C26 C21 . . 121.9(2) ?
C25 C26 H26 . . 119.1 ?
C21 C26 H26 . . 119.1 ?

loop_
_geom_bond_atom_site_label_1
_geom_bond_atom_site_label_2
_geom_bond_site_symmetry_2
_geom_bond_distance
_geom_bond_publ_flag
N1 C2 . 1.279(3) ?
N1 C8A . 1.422(3) ?
C2 N3 . 1.404(3) ?
C2 H2 . 0.95 ?
N3 C9 . 1.382(3) ?
N3 C4 . 1.478(3) ?
C4 C4A . 1.504(3) ?
C4 C12 . 1.550(3) ?
C4 H4 . 1.0 ?
C4A C5 . 1.393(3) ?
C4A C8A . 1.395(3) ?
C5 C6 . 1.388(3) ?
C5 H5 . 0.95 ?
C6 C7 . 1.406(3) ?
C6 H6 . 0.95 ?
C7 C8 . 1.399(3) ?
C7 C21 . 1.491(3) ?
C8 C8A . 1.394(3) ?
C8 H8 . 0.95 ?
C9 O1 . 1.198(3) ?
C9 O2 . 1.357(3) ?
C10 O2 . 1.431(3) ?
C10 C11 . 1.521(3) ?
C10 H10A . 0.99 ?
C10 H10B . 0.99 ?
C11 Cl1 . 1.770(3) ?
C11 Cl2 . 1.773(2) ?
C11 Cl3 . 1.777(2) ?
C12 C13 . 1.501(3) ?
C12 H12A . 0.99 ?
C12 H12B . 0.99 ?
C13 C14 . 1.323(3) ?
C13 H13 . 0.95 ?
C14 C15 . 1.478(3) ?
C14 H14 . 0.95 ?
C15 O3 . 1.211(3) ?
C15 O4 . 1.341(3) ?
C16 O4 . 1.445(3) ?
C16 H16A . 0.98 ?
C16 H16B . 0.98 ?
C16 H16C . 0.98 ?
C21 C26 . 1.402(3) ?
C21 C22 . 1.405(3) ?
C22 C23 . 1.391(3) ?
C22 H22 . 0.95 ?
C23 C24 . 1.377(4) ?
C23 H23 . 0.95 ?
C24 F1 . 1.359(3) ?
C24 C25 . 1.378(3) ?
C25 C26 . 1.389(3) ?
C25 H25 . 0.95 ?
C26 H26 . 0.95 ?

loop_
_geom_hbond_atom_site_label_D
_geom_hbond_atom_site_label_H
_geom_hbond_atom_site_label_A
_geom_hbond_site_symmetry_A
_geom_hbond_distance_DH
_geom_hbond_distance_HA
_geom_hbond_distance_DA
_geom_hbond_angle_DHA
_geom_hbond_publ_flag
C2 H2 O1 1_455 0.95 2.43 3.264(3) 146.1 ?

loop_
_geom_torsion_atom_site_label_1
_geom_torsion_atom_site_label_2
_geom_torsion_atom_site_label_3
_geom_torsion_atom_site_label_4
_geom_torsion_site_symmetry_1
_geom_torsion_site_symmetry_2
_geom_torsion_site_symmetry_3
_geom_torsion_site_symmetry_4
_geom_torsion
_geom_torsion_publ_flag
C8A N1 C2 N3 . . . . 3.8(3) ?
N1 C2 N3 C9 . . . . -156.8(2) ?
N1 C2 N3 C4 . . . . 28.1(3) ?
C9 N3 C4 C4A . . . . 144.97(19) ?
C2 N3 C4 C4A . . . . -39.7(3) ?
C9 N3 C4 C12 . . . . -92.7(2) ?
C2 N3 C4 C12 . . . . 82.6(2) ?
N3 C4 C4A C5 . . . . -157.5(2) ?
C12 C4 C4A C5 . . . . 80.4(3) ?
N3 C4 C4A C8A . . . . 24.4(3) ?
C12 C4 C4A C8A . . . . -97.7(2) ?
C8A C4A C5 C6 . . . . -2.2(3) ?
C4 C4A C5 C6 . . . . 179.7(2) ?
C4A C5 C6 C7 . . . . -1.2(4) ?
C5 C6 C7 C8 . . . . 2.6(3) ?
C5 C6 C7 C21 . . . . 179.8(2) ?
C6 C7 C8 C8A . . . . -0.6(3) ?
C21 C7 C8 C8A . . . . -177.9(2) ?
C7 C8 C8A C4A . . . . -2.8(3) ?
C7 C8 C8A N1 . . . . 175.8(2) ?
C5 C4A C8A C8 . . . . 4.1(3) ?
C4 C4A C8A C8 . . . . -177.7(2) ?
C5 C4A C8A N1 . . . . -174.4(2) ?
C4 C4A C8A N1 . . . . 3.7(3) ?
C2 N1 C8A C8 . . . . 161.5(2) ?
C2 N1 C8A C4A . . . . -19.9(3) ?
C2 N3 C9 O1 . . . . 179.4(2) ?
C4 N3 C9 O1 . . . . -5.5(3) ?
C2 N3 C9 O2 . . . . 1.4(3) ?
C4 N3 C9 O2 . . . . 176.44(18) ?
O2 C10 C11 Cl1 . . . . -66.4(2) ?
O2 C10 C11 Cl2 . . . . 173.80(15) ?
O2 C10 C11 Cl3 . . . . 54.4(2) ?
N3 C4 C12 C13 . . . . 62.0(2) ?
C4A C4 C12 C13 . . . . -177.62(19) ?
C4 C12 C13 C14 . . . . 94.5(3) ?
C12 C13 C14 C15 . . . . -173.4(2) ?
C13 C14 C15 O3 . . . . 159.9(3) ?
C13 C14 C15 O4 . . . . -20.0(3) ?
O1 C9 O2 C10 . . . . 10.9(3) ?
N3 C9 O2 C10 . . . . -171.03(18) ?
C11 C10 O2 C9 . . . . 102.8(2) ?
O3 C15 O4 C16 . . . . -2.4(3) ?
C14 C15 O4 C16 . . . . 177.4(2) ?
C8 C7 C21 C26 . . . . -12.4(3) ?
C6 C7 C21 C26 . . . . 170.4(2) ?
C8 C7 C21 C22 . . . . 165.7(2) ?
C6 C7 C21 C22 . . . . -11.4(3) ?
C26 C21 C22 C23 . . . . -0.3(3) ?
C7 C21 C22 C23 . . . . -178.5(2) ?
C21 C22 C23 C24 . . . . 1.0(4) ?
C22 C23 C24 F1 . . . . -180.0(2) ?
C22 C23 C24 C25 . . . . -0.9(4) ?
F1 C24 C25 C26 . . . . 179.3(2) ?
C23 C24 C25 C26 . . . . 0.2(4) ?
C24 C25 C26 C21 . . . . 0.4(4) ?
C22 C21 C26 C25 . . . . -0.4(3) ?
C7 C21 C26 C25 . . . . 177.8(2) ?
